data_7130359
loop_
_publ_author_name
'Pournara, Anastasia D.'
'Rizogianni, Sofia'
'Evangelou, Dimitrios A.'
'Andreou, Evangelos K.'
'Armatas, Gerasimos S.'
'Manos, Manolis J.'

_publ_section_title
;
 Zr<sup>4+</sup>-terephthalate MOFs with 6-connected structures, highly
 efficient As(III/V) sorption and superhydrophobic properties.
;
_journal_name_full 'Chemical communications (Cambridge, England)'
_journal_paper_doi 10.1039/d2cc03090j
_journal_year 2022
_chemical_compound_source 'see text'
_chemical_formula_moiety 'C15.60 H19.15 N O10.67 Zr2, 1.52(C3 H7 N O)'
_chemical_formula_sum 'C20.16 H29.79 N2.52 O12.19 Zr2'
_chemical_formula_weight 684.88
_space_group_IT_number 146
_space_group_name_Hall 'R 3'
_space_group_name_H-M_alt 'R 3 :H'
_symmetry_cell_setting trigonal
_symmetry_Int_Tables_number 146
_symmetry_space_group_name_Hall 'R 3'
_symmetry_space_group_name_H-M 'R 3 :H'
_audit_update_record
;
2022-05-31 deposited with the CCDC.	2022-07-14 downloaded from the CCDC.
;
_cell_angle_alpha 90
_cell_angle_beta 90
_cell_angle_gamma 120
_cell_formula_units_Z 9
_cell_length_a 14.63(6)
_cell_length_b 14.63(6)
_cell_length_c 35.93(14)
_cell_volume 6660(5)
_computing_cell_refinement 'TOPAS V.6, BRUKER'
_computing_publication_material 'PLATON (Spek, 2003)'
_computing_structure_refinement 'TOPAS V.6, BRUKER'
_diffrn_ambient_temperature 298
_diffrn_measurement_device_type 'BRUKER D2 PHASER'
_diffrn_radiation_probe x-ray
_diffrn_radiation_type CuK\a
_diffrn_radiation_wavelength 1.54184
_exptl_absorpt_coefficient_mu 6.294
_exptl_crystal_density_diffrn 1.537
_exptl_crystal_density_method 'Not Measured'
_exptl_crystal_F_000 3112.9
_cod_data_source_file d2cc03090j3.cif
_cod_data_source_block OCTMOF
_cod_original_cell_volume 6660(61)
_cod_original_sg_symbol_H-M 'R 3'
_cod_database_code 7130359

loop_
_space_group_symop_id
_space_group_symop_operation_xyz
1 x,y,z
2 -y,x-y,z
3 -x+y,-x,z
4 1/3+x,2/3+y,2/3+z
5 1/3-y,2/3+x-y,2/3+z
6 1/3-x+y,2/3-x,2/3+z
7 2/3+x,1/3+y,1/3+z
8 2/3-y,1/3+x-y,1/3+z
9 2/3-x+y,1/3-x,1/3+z

loop_
_atom_site_label
_atom_site_type_symbol
_atom_site_thermal_displace_type
_atom_site_fract_x
_atom_site_fract_y
_atom_site_fract_z
_atom_site_occupancy
_atom_site_U_iso_or_equiv
_atom_site_calc_flag
_atom_site_refinement_flags
_atom_site_disorder_assembly
_atom_site_disorder_group
Zr18 Zr Uiso 0.08090 0.16160 0.04010 1.000 0.0500 . . . .
Zr19 Zr Uiso 0.58577 0.41413 0.29323 1.000 0.0500 . . . .
O1 O Uiso 0.18110 0.16970 0.09020 1.000 0.0500 . . . .
O3 O Uiso 0.05280 0.29790 0.02610 1.000 0.0500 . . . .
O6 O Uiso 0.49100 0.32460 0.24590 1.000 0.0500 . . . .
O9 O Uiso 0.61387 0.57843 0.30723 1.000 0.0500 . . . .
O10 O Uiso 0.49100 0.16640 0.24590 1.000 0.0500 . . . .
O13 O Uiso 0.43317 0.38623 0.30723 1.000 0.0500 . . . .
O14 O Uiso 0.18110 0.01140 0.09020 1.000 0.0500 . . . .
O17 O Uiso 0.23350 0.28640 0.02610 1.000 0.0500 . . . .
O20 O Uiso 0.16150 0.08080 0.02000 1.000 0.0500 . . . .
O23 O Uiso 0.08080 0.16150 -0.02000 1.000 0.0500 . . . .
O96 O Uiso 0.00000 0.00000 0.06030 1.000 0.0500 . . . .
O97 O Uiso 0.66667 0.33333 0.27303 1.000 0.0500 . . . .
N4 N Uiso 0.27330 0.30540 0.13530 1.000 0.0500 . . . .
C C Uiso -0.14890 0.60900 0.07920 0.950 0.0500 . . . .
C2 C Uiso 0.30550 0.23740 0.15190 1.000 0.0500 . . . .
C7 C Uiso 0.36660 0.26800 0.18430 1.000 0.0500 . . . .
C11 C Uiso 0.36660 0.09860 0.18430 1.000 0.0500 . . . .
C15 C Uiso 0.30550 0.06800 0.15190 1.000 0.0500 . . . .
C21 C Uiso 0.20670 0.10330 0.10360 1.000 0.0500 . . . .
C22 C Uiso 0.27630 0.13820 0.13810 1.000 0.0500 . . . .
C24 C Uiso 0.46540 0.23270 0.23260 1.000 0.0500 . . . .
C25 C Uiso 0.39580 0.19780 0.19800 1.000 0.0500 . . . .
C26 C Uiso 0.27360 0.33830 0.09710 0.950 0.0500 . . . .
C29 C Uiso -0.03410 0.52970 0.10970 0.950 0.0500 . . . .
C32 C Uiso -0.01590 0.43520 0.10950 0.950 0.0500 . . . .
C35 C Uiso 0.08530 0.46650 0.08740 0.950 0.0500 . . . .
C38 C Uiso 0.14710 0.43100 0.11200 0.950 0.0500 . . . .
C41 C Uiso 0.17520 0.35020 0.09720 0.950 0.0500 . . . .
O51 O Uiso 0.33530 0.51640 0.26470 0.380 0.0500 . . . .
C80 C Uiso -0.14050 0.52160 0.10040 0.950 0.0500 . . . .
N44 N Uiso 0.35390 0.51380 0.20140 0.380 0.0500 . . . .
C45 C Uiso 0.37340 0.56550 0.23640 0.380 0.0500 . . . .
C47 C Uiso 0.28000 0.40210 0.19720 0.380 0.0500 . . . .
C52 C Uiso 0.41000 0.57470 0.16930 0.380 0.0500 . . . .
O63 O Uiso 0.10527 0.08033 0.23113 0.380 0.0500 . . . .
N56 N Uiso 0.24447 0.15833 0.27123 0.380 0.0500 . . . .
C57 C Uiso 0.14797 0.07223 0.25843 0.380 0.0500 . . . .
C59 C Uiso 0.29057 0.26193 0.25423 0.380 0.0500 . . . .
C64 C Uiso 0.29727 0.14103 0.30143 0.380 0.0500 . . . .
O75 O Uiso 0.54420 0.20950 0.07680 0.380 0.0500 . . . .
N68 N Uiso 0.50890 0.19360 0.01410 0.380 0.0500 . . . .
C69 C Uiso 0.54340 0.16810 0.04770 0.380 0.0500 . . . .
C71 C Uiso 0.48280 0.27680 0.01230 0.380 0.0500 . . . .
C76 C Uiso 0.49930 0.13430 -0.01880 0.380 0.0500 . . . .
O91 O Uiso 0.26007 0.34353 0.35583 0.380 0.0500 . . . .
N84 N Uiso 0.13247 0.27683 0.31103 0.380 0.0500 . . . .
C85 C Uiso 0.23857 0.33663 0.32313 0.380 0.0500 . . . .
C87 C Uiso 0.04507 0.23023 0.33723 0.380 0.0500 . . . .
C92 C Uiso 0.11227 0.26233 0.27153 0.380 0.0500 . . . .
H H Uiso -0.11420 0.67340 0.09370 0.950 0.0500 . . . .
Ha H Uiso -0.22210 0.58810 0.07590 0.950 0.0500 . . . .
Hb H Uiso -0.11560 0.62030 0.05480 0.950 0.0500 . . . .
H7 H Uiso 0.38680 0.33170 0.19610 1.000 0.0600 . . . .
H11 H Uiso 0.38680 0.05510 0.19610 1.000 0.0600 . . . .
H15 H Uiso 0.28530 0.00430 0.14010 1.000 0.0600 . . . .
H26 H Uiso 0.33720 0.40500 0.09160 0.950 0.0500 . . . .
H26A H Uiso 0.26690 0.28510 0.07900 0.950 0.0500 . . . .
H29 H Uiso -0.01600 0.55920 0.13520 0.950 0.0500 . . . .
H29A H Uiso 0.01620 0.58000 0.09160 0.950 0.0500 . . . .
H32 H Uiso -0.00870 0.41670 0.13540 0.950 0.0500 . . . .
H32A H Uiso -0.07520 0.37500 0.09730 0.950 0.0500 . . . .
H35 H Uiso 0.06910 0.43090 0.06290 0.950 0.0500 . . . .
H35A H Uiso 0.12520 0.54260 0.08350 0.950 0.0500 . . . .
H38 H Uiso 0.21340 0.49420 0.11830 0.950 0.0500 . . . .
H38A H Uiso 0.10590 0.40140 0.13500 0.950 0.0500 . . . .
H41 H Uiso 0.15870 0.34690 0.07030 0.950 0.0500 . . . .
H41A H Uiso 0.12290 0.28550 0.10960 0.950 0.0500 . . . .
H80 H Uiso -0.17950 0.45790 0.08530 0.950 0.0500 . . . .
H80A H Uiso -0.17620 0.51260 0.12460 0.950 0.0500 . . . .
H45 H Uiso 0.41610 0.63800 0.23760 0.380 0.0500 . . . .
H47 H Uiso 0.28230 0.36530 0.21950 0.380 0.0500 . . . .
H47A H Uiso 0.29870 0.37560 0.17540 0.380 0.0500 . . . .
H47B H Uiso 0.20980 0.39110 0.19410 0.380 0.0500 . . . .
H52 H Uiso 0.41950 0.64450 0.17150 0.380 0.0500 . . . .
H52A H Uiso 0.37060 0.54150 0.14660 0.380 0.0500 . . . .
H52B H Uiso 0.47790 0.57930 0.16800 0.380 0.0500 . . . .
H57 H Uiso 0.11797 0.00913 0.27153 0.380 0.0500 . . . .
H59 H Uiso 0.27667 0.25503 0.22743 0.380 0.0500 . . . .
H59A H Uiso 0.36567 0.29933 0.25843 0.380 0.0500 . . . .
H59B H Uiso 0.26017 0.30053 0.26553 0.380 0.0500 . . . .
H64 H Uiso 0.24617 0.09123 0.31903 0.380 0.0500 . . . .
H64A H Uiso 0.34157 0.20673 0.31433 0.380 0.0500 . . . .
H64B H Uiso 0.34007 0.11343 0.29173 0.380 0.0500 . . . .
H69 H Uiso 0.56550 0.11900 0.04710 0.380 0.0500 . . . .
H71 H Uiso 0.45090 0.27950 0.03590 0.380 0.0500 . . . .
H71A H Uiso 0.43420 0.26290 -0.00820 0.380 0.0500 . . . .
H71B H Uiso 0.54610 0.34340 0.00810 0.380 0.0500 . . . .
H76 H Uiso 0.55420 0.11620 -0.01900 0.380 0.0500 . . . .
H76A H Uiso 0.50560 0.17540 -0.04100 0.380 0.0500 . . . .
H76B H Uiso 0.43150 0.07070 -0.01890 0.380 0.0500 . . . .
H85 H Uiso 0.29167 0.37063 0.30543 0.380 0.0500 . . . .
H87 H Uiso 0.06557 0.20723 0.35963 0.380 0.0500 . . . .
H87A H Uiso -0.01403 0.17053 0.32543 0.380 0.0500 . . . .
H87B H Uiso 0.02527 0.28163 0.34413 0.380 0.0500 . . . .
H92 H Uiso 0.16257 0.32493 0.25823 0.380 0.0500 . . . .
H92A H Uiso 0.04197 0.24903 0.26653 0.380 0.0500 . . . .
H92B H Uiso 0.11847 0.20303 0.26313 0.380 0.0500 . . . .

loop_
_atom_type_symbol
_atom_type_description
_atom_type_scat_dispersion_real
_atom_type_scat_dispersion_imag
_atom_type_scat_source
C C 0.0033 0.0016 ' International Tables Vol C Tables 4.2.6.8 and 6.1.1.4'
H H 0.0000 0.0000 ' International Tables Vol C Tables 4.2.6.8 and 6.1.1.4'
N N 0.0061 0.0033 ' International Tables Vol C Tables 4.2.6.8 and 6.1.1.4'
O O 0.0106 0.0060 ' International Tables Vol C Tables 4.2.6.8 and 6.1.1.4'
Zr Zr -2.9673 0.5597 ' International Tables Vol C Tables 4.2.6.8 and 6.1.1.4'

loop_
_geom_angle_atom_site_label_1
_geom_angle_atom_site_label_2
_geom_angle_atom_site_label_3
_geom_angle
_geom_angle_site_symmetry_1
_geom_angle_site_symmetry_2
_geom_angle_site_symmetry_3
_geom_angle_publ_flag
O1 Zr18 O3 121.24(9) . . . yes
O1 Zr18 O17 76.7(2) . . . yes
O1 Zr18 O20 77.4(2) . . . yes
O1 Zr18 O23 141.94(16) . . . yes
O1 Zr18 O96 77.27(13) . . . yes
O1 Zr18 O14 76.0(3) . . 2_555 yes
O1 Zr18 O20 141.74(9) . . 2_555 yes
O3 Zr18 O17 76.6(3) . . . yes
O3 Zr18 O20 141.88(13) . . . yes
O3 Zr18 O23 77.29(7) . . . yes
O3 Zr18 O96 141.8(2) . . . yes
O3 Zr18 O14 76.09(15) . . 2_555 yes
O3 Zr18 O20 77.3(2) . . 2_555 yes
O17 Zr18 O20 76.4(3) . . . yes
O17 Zr18 O23 76.31(7) . . . yes
O17 Zr18 O96 141.51(9) . . . yes
O14 Zr18 O17 122.45(19) 2_555 . . yes
O17 Zr18 O20 141.38(16) . . 2_555 yes
O20 Zr18 O23 70.55(9) . . . yes
O20 Zr18 O96 70.5(3) . . . yes
O14 Zr18 O20 141.80(9) 2_555 . . yes
O20 Zr18 O20 109.5(3) . . 2_555 yes
O23 Zr18 O96 109.49(10) . . . yes
O14 Zr18 O23 141.85(15) 2_555 . . yes
O20 Zr18 O23 70.55(10) 2_555 . . yes
O14 Zr18 O96 77.24(18) 2_555 . . yes
O20 Zr18 O96 70.48(9) 2_555 . . yes
O14 Zr18 O20 77.3(3) 2_555 . 2_555 yes
O6 Zr19 O9 122.16(10) . . . yes
O6 Zr19 O13 77.1(2) . . . yes
O6 Zr19 O97 76.6(3) . . . yes
O6 Zr19 O10 76.8(3) . . 3_665 yes
O6 Zr19 O23 141.42(2) . . 7_555 yes
O6 Zr19 O20 141.56(14) . . 8_555 yes
O6 Zr19 O23 76.6(2) . . 8_555 yes
O9 Zr19 O13 76.60(2) . . . yes
O9 Zr19 O97 141.80(13) . . . yes
O9 Zr19 O10 76.5(2) . . 3_665 yes
O9 Zr19 O23 77.33(13) . . 7_555 yes
O9 Zr19 O20 77.32(7) . . 8_555 yes
O9 Zr19 O23 141.89(19) . . 8_555 yes
O13 Zr19 O97 141.45(14) . . . yes
O10 Zr19 O13 123.37(9) 3_665 . . yes
O13 Zr19 O23 141.42(19) . . 7_555 yes
O13 Zr19 O20 76.32(8) . . 8_555 yes
O13 Zr19 O23 76.39(12) . . 8_555 yes
O10 Zr19 O97 76.5(3) 3_665 . . yes
O23 Zr19 O97 70.5(3) 7_555 . . yes
O20 Zr19 O97 109.44(9) 8_555 . . yes
O23 Zr19 O97 70.5(3) 8_555 . . yes
O10 Zr19 O23 76.6(2) 3_665 . 7_555 yes
O10 Zr19 O20 141.53(14) 3_665 . 8_555 yes
O10 Zr19 O23 141.46(2) 3_665 . 8_555 yes
O20 Zr19 O23 70.55(10) 8_555 . 7_555 yes
O23 Zr19 O23 109.41(9) 7_555 . 8_555 yes
O20 Zr19 O23 70.52(10) 8_555 . 8_555 yes
Zr18 O1 C21 132.19(11) . . . yes
Zr19 O6 C24 133.02(6) . . . yes
Zr19 O10 C24 133.03(11) 2_655 . . yes
Zr18 O14 C21 132.24(6) 3_555 . . yes
Zr18 O20 Zr18 109.6(3) . . 3_555 yes
Zr18 O20 Zr19 109.48(9) . . 6_554 yes
Zr18 O20 Zr19 109.45(10) 3_555 . 6_554 yes
Zr18 O23 Zr19 109.46(10) . . 4_444 yes
Zr18 O23 Zr19 109.44(9) . . 6_554 yes
Zr19 O23 Zr19 109.6(3) 4_444 . 6_554 yes
Zr18 O96 Zr18 109.42(9) . . 2_555 yes
Zr18 O96 Zr18 109.4(3) . . 3_555 yes
Zr18 O96 Zr18 109.4(3) 2_555 . 3_555 yes
Zr19 O97 Zr19 109.4(3) . . 2_655 yes
Zr19 O97 Zr19 109.4(3) . . 3_665 yes
Zr19 O97 Zr19 109.43(9) 2_655 . 3_665 yes
C2 N4 C26 132.69(4) . . . yes
N4 C2 C7 120.39(19) . . . yes
N4 C2 C22 123.0(2) . . . yes
C7 C2 C22 116.55(7) . . . no
C2 C7 C25 116.32(19) . . . no
C15 C11 C25 116.43(7) . . . no
C11 C15 C22 116.43(19) . . . no
O1 C21 O14 126.8(2) . . . yes
O1 C21 C22 116.55(19) . . . yes
O14 C21 C22 116.69(8) . . . yes
C2 C22 C15 126.9(2) . . . no
C2 C22 C21 116.61(7) . . . no
C15 C22 C21 116.44(19) . . . no
O6 C24 O10 127.0(2) . . . yes
O6 C24 C25 116.57(8) . . . yes
O10 C24 C25 116.46(19) . . . yes
C7 C25 C11 127.2(2) . . . no
C7 C25 C24 116.33(19) . . . no
C11 C25 C24 116.50(7) . . . no
N4 C26 C41 100.82(6) . . . yes
C32 C29 C80 123.72(7) . . . no
C29 C32 C35 108.06(15) . . . no
C32 C35 C38 104.2(3) . . . no
C35 C38 C41 119.7(2) . . . no
C26 C41 C38 136.00(4) . . . no
C C80 C29 122.66(3) . . . no
C80 C H 109.00 . . . no
C80 C Ha 110.00 . . . no
C80 C Hb 110.00 . . . no
H C Ha 110.00 . . . no
H C Hb 110.00 . . . no
Ha C Hb 109.00 . . . no
C2 C7 H7 122.00 . . . no
C25 C7 H7 121.00 . . . no
C15 C11 H11 122.00 . . . no
C25 C11 H11 121.00 . . . no
C11 C15 H15 122.00 . . . no
C22 C15 H15 121.00 . . . no
N4 C26 H26 111.00 . . . no
N4 C26 H26A 112.00 . . . no
C41 C26 H26 112.00 . . . no
C41 C26 H26A 111.00 . . . no
H26 C26 H26A 109.00 . . . no
C32 C29 H29 106.00 . . . no
C32 C29 H29A 106.00 . . . no
C80 C29 H29 106.00 . . . no
C80 C29 H29A 105.00 . . . no
H29 C29 H29A 110.00 . . . no
C29 C32 H32 109.00 . . . no
C29 C32 H32A 110.00 . . . no
C35 C32 H32 110.00 . . . no
C35 C32 H32A 109.00 . . . no
H32 C32 H32A 110.00 . . . no
C32 C35 H35 111.00 . . . no
C32 C35 H35A 111.00 . . . no
C38 C35 H35 111.00 . . . no
C38 C35 H35A 111.00 . . . no
H35 C35 H35A 109.00 . . . no
C35 C38 H38 107.00 . . . no
C35 C38 H38A 107.00 . . . no
C41 C38 H38 107.00 . . . no
C41 C38 H38A 107.00 . . . no
H38 C38 H38A 109.00 . . . no
C26 C41 H41 102.00 . . . no
C26 C41 H41A 102.00 . . . no
C38 C41 H41 103.00 . . . no
C38 C41 H41A 102.00 . . . no
H41 C41 H41A 110.00 . . . no
C47 N44 C52 119.26(16) . . . yes
C45 N44 C47 122.08(11) . . . yes
C45 N44 C52 118.7(3) . . . yes
C C80 H80A 107.00 . . . no
H80 C80 H80A 110.00 . . . no
C29 C80 H80 106.00 . . . no
C29 C80 H80A 105.00 . . . no
C C80 H80 105.00 . . . no
O51 C45 N44 121.2(3) . . . yes
O51 C45 H45 119.00 . . . no
N44 C45 H45 120.00 . . . no
N44 C47 H47 109.00 . . . no
N44 C47 H47A 110.00 . . . no
N44 C47 H47B 109.00 . . . no
H47 C47 H47A 110.00 . . . no
H47 C47 H47B 109.00 . . . no
H47A C47 H47B 109.00 . . . no
N44 C52 H52 109.00 . . . no
N44 C52 H52A 110.00 . . . no
N44 C52 H52B 109.00 . . . no
H52 C52 H52A 109.00 . . . no
H52 C52 H52B 109.00 . . . no
H52A C52 H52B 109.00 . . . no
C57 N56 C59 121.85(18) . . . yes
C57 N56 C64 118.4(2) . . . yes
C59 N56 C64 119.73(14) . . . yes
O63 C57 N56 120.88(19) . . . yes
O63 C57 H57 120.00 . . . no
N56 C57 H57 119.00 . . . no
N56 C59 H59 110.00 . . . no
N56 C59 H59A 109.00 . . . no
N56 C59 H59B 109.00 . . . no
H59 C59 H59A 109.00 . . . no
H59 C59 H59B 110.00 . . . no
H59A C59 H59B 109.00 . . . no
N56 C64 H64 110.00 . . . no
N56 C64 H64A 110.00 . . . no
N56 C64 H64B 109.00 . . . no
H64 C64 H64A 108.00 . . . no
H64 C64 H64B 110.00 . . . no
H64A C64 H64B 110.00 . . . no
C69 N68 C71 122.25(10) . . . yes
C69 N68 C76 118.7(3) . . . yes
C71 N68 C76 119.05(17) . . . yes
O75 C69 N68 121.2(2) . . . yes
O75 C69 H69 119.00 . . . no
N68 C69 H69 119.00 . . . no
N68 C71 H71 109.00 . . . no
N68 C71 H71A 109.00 . . . no
N68 C71 H71B 109.00 . . . no
H71 C71 H71A 111.00 . . . no
H71 C71 H71B 109.00 . . . no
H71A C71 H71B 109.00 . . . no
N68 C76 H76 109.00 . . . no
N68 C76 H76A 111.00 . . . no
N68 C76 H76B 109.00 . . . no
H76 C76 H76A 109.00 . . . no
H76 C76 H76B 109.00 . . . no
H76A C76 H76B 109.00 . . . no
C85 N84 C87 121.8(3) . . . yes
C85 N84 C92 118.24(4) . . . yes
C87 N84 C92 120.0(2) . . . yes
O91 C85 N84 120.64(2) . . . yes
O91 C85 H85 120.00 . . . no
N84 C85 H85 119.00 . . . no
N84 C87 H87 110.00 . . . no
N84 C87 H87A 109.00 . . . no
N84 C87 H87B 110.00 . . . no
H87 C87 H87A 110.00 . . . no
H87 C87 H87B 109.00 . . . no
H87A C87 H87B 110.00 . . . no
N84 C92 H92 110.00 . . . no
N84 C92 H92A 109.00 . . . no
N84 C92 H92B 110.00 . . . no
H92 C92 H92A 109.00 . . . no
H92 C92 H92B 109.00 . . . no
H92A C92 H92B 109.00 . . . no

loop_
_geom_bond_atom_site_label_1
_geom_bond_atom_site_label_2
_geom_bond_distance
_geom_bond_site_symmetry_1
_geom_bond_site_symmetry_2
_geom_bond_publ_flag
Zr18 O1 2.287(9) . . yes
Zr18 O3 2.284(9) . . yes
Zr18 O17 2.120(9) . . yes
Zr18 O20 2.169(9) . . yes
Zr18 O23 2.159(9) . . yes
Zr18 O96 2.172(9) . . yes
Zr18 O14 2.289(9) . 2_555 yes
Zr18 O20 2.172(9) . 2_555 yes
Zr19 O6 2.171(9) . . yes
Zr19 O9 2.283(9) . . yes
Zr19 O13 2.120(9) . . yes
Zr19 O97 2.173(9) . . yes
Zr19 O10 2.172(9) . 3_665 yes
Zr19 O23 2.172(9) . 7_555 yes
Zr19 O20 2.160(9) . 8_555 yes
Zr19 O23 2.170(9) . 8_555 yes
O1 C21 1.296(5) . . yes
O6 C24 1.293(5) . . yes
O10 C24 1.293(5) . . yes
O14 C21 1.295(5) . . yes
N4 C2 1.427(6) . . yes
N4 C26 1.454(6) . . yes
C C80 1.545(6) . . no
C2 C7 1.398(6) . . no
C2 C22 1.384(6) . . no
C7 C25 1.385(6) . . no
C11 C15 1.398(6) . . no
C11 C25 1.382(6) . . no
C15 C22 1.386(6) . . no
C21 C22 1.521(6) . . no
C24 C25 1.524(6) . . no
C26 C41 1.534(6) . . no
C29 C32 1.533(6) . . no
C29 C80 1.538(6) . . no
C32 C35 1.534(6) . . no
C35 C38 1.529(6) . . no
C38 C41 1.528(6) . . no
O51 C45 1.208(5) . . yes
C H 0.9700 . . no
C Ha 0.9600 . . no
C Hb 0.9800 . . no
C7 H7 0.9300 . . no
C11 H11 0.9300 . . no
C15 H15 0.9300 . . no
C26 H26A 0.9800 . . no
C26 H26 0.9700 . . no
C29 H29 0.9900 . . no
C29 H29A 0.9800 . . no
C32 H32A 0.9800 . . no
C32 H32 0.9900 . . no
C35 H35 0.9900 . . no
C35 H35A 0.9700 . . no
C38 H38A 0.9900 . . no
C38 H38 0.9700 . . no
C41 H41 0.9900 . . no
C41 H41A 0.9800 . . no
N44 C45 1.421(6) . . yes
N44 C47 1.448(6) . . yes
N44 C52 1.438(6) . . yes
C80 H80 0.9800 . . no
C80 H80A 0.9900 . . no
O63 C57 1.200(5) . . yes
C45 H45 0.9200 . . no
C47 H47A 0.9700 . . no
C47 H47B 0.9600 . . no
C47 H47 0.9800 . . no
C52 H52A 0.9800 . . no
C52 H52B 0.9600 . . no
C52 H52 0.9600 . . no
N56 C57 1.419(6) . . yes
N56 C59 1.450(6) . . yes
N56 C64 1.426(6) . . yes
O75 C69 1.205(5) . . yes
C57 H57 0.9300 . . no
C59 H59A 0.9600 . . no
C59 H59B 0.9700 . . no
C59 H59 0.9800 . . no
C64 H64A 0.9700 . . no
C64 H64B 0.9600 . . no
C64 H64 0.9700 . . no
N68 C69 1.428(6) . . yes
N68 C71 1.448(6) . . yes
N68 C76 1.431(6) . . yes
O91 C85 1.207(5) . . yes
C69 H69 0.9200 . . no
C71 H71A 0.9700 . . no
C71 H71B 0.9600 . . no
C71 H71 0.9800 . . no
C76 H76A 0.9800 . . no
C76 H76B 0.9600 . . no
C76 H76 0.9600 . . no
N84 C85 1.416(6) . . yes
N84 C87 1.454(6) . . yes
N84 C92 1.444(6) . . yes
C85 H85 0.9300 . . no
C87 H87 0.9800 . . no
C87 H87A 0.9700 . . no
C87 H87B 0.9600 . . no
C92 H92 0.9700 . . no
C92 H92A 0.9600 . . no
C92 H92B 0.9600 . . no

loop_
_geom_hbond_atom_site_label_D
_geom_hbond_atom_site_label_H
_geom_hbond_atom_site_label_A
_geom_hbond_distance_DH
_geom_hbond_distance_HA
_geom_hbond_distance_DA
_geom_hbond_angle_DHA
_geom_hbond_site_symmetry_A
_geom_hbond_publ_flag
C H O1 0.9700 1.9000 2.731(11) 142.00 3_565 yes
C H N4 0.9700 2.4000 3.079(13) 127.00 3_565 yes
C Hb O17 0.9800 2.5400 3.296(14) 134.00 3_565 yes
C7 H7 O6 0.9300 2.3900 2.718(11) 101.00 . yes
C11 H11 O10 0.9300 2.3900 2.718(11) 101.00 . yes
C15 H15 O14 0.9300 2.3900 2.721(11) 101.00 . yes
C26 H26A O1 0.9800 1.5700 2.154(9) 113.00 . yes
C26 H26A O17 0.9800 1.9600 2.643(11) 124.00 . yes
C29 H29 N4 0.9900 2.1900 2.702(11) 111.00 3_565 yes
C35 H35 O3 0.9900 2.2600 3.161(13) 150.00 . yes
C41 H41 O3 0.9900 2.0800 2.991(12) 152.00 . yes
C41 H41 O17 0.9900 2.3400 2.987(12) 122.00 . yes
C41 H41A O1 0.9800 2.3500 2.697(11) 100.00 . yes
C41 H41A O14 0.9800 1.9700 2.698(11) 129.00 2_555 yes

loop_
_geom_torsion_atom_site_label_1
_geom_torsion_atom_site_label_2
_geom_torsion_atom_site_label_3
_geom_torsion_atom_site_label_4
_geom_torsion
_geom_torsion_site_symmetry_1
_geom_torsion_site_symmetry_2
_geom_torsion_site_symmetry_3
_geom_torsion_site_symmetry_4
_geom_torsion_publ_flag
O3 Zr18 O1 C21 179.23 . . . . no
O17 Zr18 O1 C21 -115.75 . . . . no
O20 Zr18 O1 C21 -36.97 . . . . no
O23 Zr18 O1 C21 -69.83 . . . . no
O96 Zr18 O1 C21 35.61 . . . . no
O14 Zr18 O1 C21 115.41 2_555 . . . no
O20 Zr18 O1 C21 68.51 2_555 . . . no
O14 Zr18 O20 Zr19 154.22 2_555 . . 6_554 no
O20 Zr18 O20 Zr19 60.15 2_555 . . 6_554 no
O14 Zr18 O20 Zr18 -80.84 . 3_555 . . no
O96 Zr18 O20 Zr18 -0.06 . 3_555 . . no
O1 Zr18 O20 Zr18 -34.27 3_555 3_555 . . no
O3 Zr18 O20 Zr18 -159.20 3_555 3_555 . . no
O17 Zr18 O20 Zr18 152.39 3_555 3_555 . . no
O20 Zr18 O20 Zr18 59.93 3_555 3_555 . . no
O23 Zr18 O20 Zr18 119.98 3_555 3_555 . . no
O14 Zr18 O20 Zr19 159.10 . 3_555 . 6_554 no
O1 Zr18 O96 Zr18 159.15 . . . 2_555 no
O3 Zr18 O96 Zr18 34.22 . . . 2_555 no
O20 Zr18 O14 C21 37.02 . 3_555 . . no
O96 Zr18 O14 C21 -35.51 . 3_555 . . no
O1 Zr18 O14 C21 -115.36 3_555 3_555 . . no
O3 Zr18 O14 C21 116.87 3_555 3_555 . . no
O17 Zr18 O14 C21 -179.31 3_555 3_555 . . no
O20 Zr18 O14 C21 -68.36 3_555 3_555 . . no
O23 Zr18 O14 C21 69.87 3_555 3_555 . . no
O1 Zr18 O20 Zr18 80.84 . . . 3_555 no
O3 Zr18 O20 Zr18 -154.05 . . . 3_555 no
O17 Zr18 O20 Zr18 160.01 . . . 3_555 no
O23 Zr18 O20 Zr18 -119.93 . . . 3_555 no
O96 Zr18 O20 Zr18 0.06 . . . 3_555 no
O14 Zr18 O20 Zr18 34.19 2_555 . . 3_555 no
O20 Zr18 O20 Zr18 -59.89 2_555 . . 3_555 no
O1 Zr18 O20 Zr19 -159.12 . . . 6_554 no
O3 Zr18 O20 Zr19 -34.01 . . . 6_554 no
O17 Zr18 O20 Zr19 -79.95 . . . 6_554 no
O23 Zr18 O20 Zr19 0.10 . . . 6_554 no
O96 Zr18 O20 Zr19 120.10 . . . 6_554 no
O23 Zr18 O96 Zr18 -59.92 . . . 2_555 no
O1 Zr18 O23 Zr19 154.20 . . . 4_444 no
O3 Zr18 O23 Zr19 -80.75 . . . 4_444 no
O17 Zr18 O23 Zr19 -159.78 . . . 4_444 no
O20 Zr18 O23 Zr19 120.04 . . . 4_444 no
O96 Zr18 O23 Zr19 60.02 . . . 4_444 no
O14 Zr18 O23 Zr19 -34.05 2_555 . . 4_444 no
O20 Zr18 O23 Zr19 0.07 2_555 . . 4_444 no
O1 Zr18 O23 Zr19 34.06 . . . 6_554 no
O3 Zr18 O23 Zr19 159.11 . . . 6_554 no
O17 Zr18 O23 Zr19 80.08 . . . 6_554 no
O20 Zr18 O23 Zr19 -0.10 . . . 6_554 no
O96 Zr18 O23 Zr19 -60.12 . . . 6_554 no
O17 Zr18 O96 Zr18 -152.31 . . . 2_555 no
O20 Zr18 O96 Zr18 -119.95 . . . 2_555 no
O14 Zr18 O96 Zr18 80.89 . 3_555 . . no
O20 Zr18 O96 Zr18 0.06 . 3_555 . . no
O1 Zr18 O96 Zr18 -80.97 . . . 3_555 no
O3 Zr18 O96 Zr18 154.10 . . . 3_555 no
O17 Zr18 O96 Zr18 -32.42 . . . 3_555 no
O20 Zr18 O96 Zr18 -0.06 . . . 3_555 no
O23 Zr18 O96 Zr18 59.96 . . . 3_555 no
O20 Zr18 O23 Zr19 -120.06 2_555 . . 6_554 no
O14 Zr18 O23 Zr19 -154.19 2_555 . . 6_554 no
O13 Zr19 O6 C24 -115.83 . . . . no
O9 Zr19 O10 C24 116.95 2_655 2_655 . . no
O23 Zr19 O20 Zr18 -120.02 3_555 6_554 . . no
O6 Zr19 O20 Zr18 32.68 6_554 6_554 . . no
O23 Zr19 O20 Zr18 -0.10 . 6_554 . . no
O9 Zr19 O6 C24 179.33 . . . . no
O20 Zr19 O23 Zr18 -0.08 2_555 4_444 . . no
O23 Zr19 O23 Zr18 -60.12 2_555 4_444 . . no
O97 Zr19 O6 C24 35.80 . . . . no
O10 Zr19 O6 C24 114.86 3_665 . . . no
O23 Zr19 O6 C24 67.46 7_555 . . . no
O20 Zr19 O6 C24 -68.63 8_555 . . . no
O23 Zr19 O6 C24 -36.99 8_555 . . . no
O97 Zr19 O10 C24 -35.76 . 2_655 . . no
O6 Zr19 O10 C24 -114.84 2_655 2_655 . . no
O9 Zr19 O23 Zr18 -33.99 6_554 6_554 . . no
O13 Zr19 O23 Zr18 -79.97 6_554 6_554 . . no
O20 Zr19 O23 Zr19 -119.95 . 6_554 . 4_444 no
O13 Zr19 O10 C24 -179.39 2_655 2_655 . . no
O23 Zr19 O10 C24 37.00 8_555 2_655 . . no
O9 Zr19 O20 Zr18 159.13 6_554 6_554 . . no
O13 Zr19 O20 Zr18 80.06 6_554 6_554 . . no
O23 Zr19 O20 Zr18 120.00 . 6_554 . 3_555 no
O6 Zr19 O23 Zr18 -152.87 4_444 4_444 . . no
O9 Zr19 O23 Zr18 80.76 4_444 4_444 . . no
O13 Zr19 O23 Zr18 32.27 4_444 4_444 . . no
O10 Zr19 O23 Zr18 159.66 6_554 4_444 . . no
O20 Zr19 O23 Zr18 0.10 . 6_554 . . no
O23 Zr19 O23 Zr18 60.15 3_555 6_554 . . no
O6 Zr19 O23 Zr18 -159.66 6_554 6_554 . . no
O6 Zr19 O97 Zr19 -80.37 . . . 2_655 no
O9 Zr19 O97 Zr19 154.10 . . . 2_655 no
O13 Zr19 O97 Zr19 -32.37 . . . 2_655 no
O6 Zr19 O97 Zr19 159.72 . . . 3_665 no
O9 Zr19 O97 Zr19 34.19 . . . 3_665 no
O13 Zr19 O97 Zr19 -152.28 . . . 3_665 no
O10 Zr19 O97 Zr19 80.33 . 2_655 . . no
Zr18 O1 C21 O14 1.59 . . . . no
Zr18 O1 C21 C22 179.96 . . . . no
Zr19 O6 C24 C25 -179.93 . . . . no
Zr19 O6 C24 O10 1.39 . . . . no
Zr19 O10 C24 O6 -1.43 2_655 . . . no
Zr19 O10 C24 C25 179.89 2_655 . . . no
Zr18 O14 C21 O1 -1.67 3_555 . . . no
Zr18 O14 C21 C22 179.97 3_555 . . . no
C2 N4 C26 C41 147.16 . . . . no
C26 N4 C2 C7 134.14 . . . . no
C26 N4 C2 C22 -47.99 . . . . no
N4 C2 C22 C21 0.03 . . . . no
C7 C2 C22 C15 -3.47 . . . . no
C7 C2 C22 C21 177.98 . . . . no
N4 C2 C22 C15 178.58 . . . . no
C22 C2 C7 C25 3.19 . . . . no
N4 C2 C7 C25 -178.80 . . . . no
C2 C7 C25 C24 178.07 . . . . no
C2 C7 C25 C11 -3.69 . . . . no
C15 C11 C25 C7 3.69 . . . . no
C15 C11 C25 C24 -178.07 . . . . no
C25 C11 C15 C22 -3.19 . . . . no
C11 C15 C22 C21 -177.98 . . . . no
C11 C15 C22 C2 3.47 . . . . no
O1 C21 C22 C15 -178.62 . . . . no
O14 C21 C22 C2 178.62 . . . . no
O1 C21 C22 C2 0.08 . . . . no
O14 C21 C22 C15 -0.08 . . . . no
O6 C24 C25 C7 -0.19 . . . . no
O10 C24 C25 C7 178.63 . . . . no
O10 C24 C25 C11 0.20 . . . . no
O6 C24 C25 C11 -178.62 . . . . no
N4 C26 C41 C38 76.02 . . . . no
C80 C29 C32 C35 131.79 . . . . no
C32 C29 C80 C -143.92 . . . . no
C29 C32 C35 C38 132.80 . . . . no
C32 C35 C38 C41 119.93 . . . . no
C35 C38 C41 C26 135.28 . . . . no
